data_4077095
loop_
_publ_author_name
'Kiplinger, Jaqueline L.'
'John, Kevin D.'
'Morris, David E.'
'Scott, Brian L.'
'Burns, Carol J.'

_publ_section_title
;
 [(C5Me5)2U(Me)(OTf)]2:&#x00A0; A New Reagent for Uranium Metallocene
 Chemistry. Preparation of the First Actinide Hydrazonato Complexes
;
_journal_issue 21
_journal_name_full Organometallics
_journal_page_first 4306
_journal_paper_doi 10.1021/om0205804
_journal_volume 21
_journal_year 2002
_chemical_formula_sum 'C35 H43 F3 N2 O3 S U'
_chemical_formula_weight 866.80
_chemical_name_systematic
;
  ?
;
_space_group_IT_number 31
_symmetry_cell_setting orthorhombic
_symmetry_space_group_name_Hall 'P 2ac -2'
_symmetry_space_group_name_H-M 'P m n 21'
_atom_sites_solution_hydrogens geom
_atom_sites_solution_primary direct
_atom_sites_solution_secondary difmap
_audit_creation_method SHELXL-97
_cell_angle_alpha 90.00
_cell_angle_beta 90.00
_cell_angle_gamma 90.00
_cell_formula_units_Z 2
_cell_length_a 13.1069(10)
_cell_length_b 11.9922(8)
_cell_length_c 10.9540(8)
_cell_measurement_temperature 203(2)
_cell_volume 1721.8(2)
_computing_cell_refinement 'Bruker SAINT 4.05'
_computing_data_collection 'Bruker SMART 4.210"'
_computing_data_reduction 'Bruker SAINT 4.05'
_computing_molecular_graphics 'SHELXTL/NT 5.10'
_computing_publication_material 'SHELXTL/NT 5.10'
_computing_structure_refinement 'SHELXL-97 (Sheldrick, 1997)'
_computing_structure_solution 'SHELXS-97 (Sheldrick, 1990)'
_diffrn_ambient_temperature 203(2)
_diffrn_measured_fraction_theta_full 0.999
_diffrn_measured_fraction_theta_max 0.999
_diffrn_measurement_device_type 'Bruker P4/ccd'
_diffrn_measurement_method '\f and \w scans'
_diffrn_radiation_monochromator graphite
_diffrn_radiation_source 'fine-focus sealed tube'
_diffrn_radiation_type MoK\a
_diffrn_radiation_wavelength 0.71073
_diffrn_reflns_av_R_equivalents 0.0555
_diffrn_reflns_av_sigmaI/netI 0.0675
_diffrn_reflns_limit_h_max 14
_diffrn_reflns_limit_h_min -15
_diffrn_reflns_limit_k_max 14
_diffrn_reflns_limit_k_min -14
_diffrn_reflns_limit_l_max 13
_diffrn_reflns_limit_l_min -12
_diffrn_reflns_number 8083
_diffrn_reflns_theta_full 25.34
_diffrn_reflns_theta_max 25.34
_diffrn_reflns_theta_min 1.70
_diffrn_standards_decay_% '< 2'
_exptl_absorpt_coefficient_mu 4.827
_exptl_absorpt_correction_T_max 0.5951
_exptl_absorpt_correction_T_min 0.2754
_exptl_absorpt_correction_type empirical
_exptl_absorpt_process_details 'SADABS (sheldrick, 1996)'
_exptl_crystal_colour red
_exptl_crystal_density_diffrn 1.672
_exptl_crystal_density_method 'not measured'
_exptl_crystal_description irregular
_exptl_crystal_F_000 852
_exptl_crystal_size_max 0.36
_exptl_crystal_size_mid 0.12
_exptl_crystal_size_min 0.12
_refine_diff_density_max 1.164
_refine_diff_density_min -0.832
_refine_diff_density_rms 0.187
_refine_ls_abs_structure_details 'Flack H D (1983), Acta Cryst. A39, 876-881'
_refine_ls_abs_structure_Flack 0.46(3)
_refine_ls_extinction_method none
_refine_ls_goodness_of_fit_ref 1.439
_refine_ls_hydrogen_treatment mixed
_refine_ls_matrix_type full
_refine_ls_number_parameters 216
_refine_ls_number_reflns 3238
_refine_ls_number_restraints 109
_refine_ls_restrained_S_all 1.426
_refine_ls_R_factor_all 0.0711
_refine_ls_R_factor_gt 0.0587
_refine_ls_shift/su_max 0.001
_refine_ls_shift/su_mean 0.000
_refine_ls_structure_factor_coef Fsqd
_refine_ls_weighting_details 'calc w=1/[\s^2^(Fo^2^)+(0.0641P)^2^+0.0000P] where P=(Fo^2^+2Fc^2^)/3'
_refine_ls_weighting_scheme calc
_refine_ls_wR_factor_gt 0.1560
_refine_ls_wR_factor_ref 0.1610
_reflns_number_gt 2802
_reflns_number_total 3238
_reflns_threshold_expression >2sigma(I)
_cod_data_source_file om0205804.cif
_cod_data_source_block ccd396b
_cod_original_sg_symbol_H-M 'P mn21'
_cod_database_code 4077095

loop_
_symmetry_equiv_pos_as_xyz
'x, y, z'
'-x+1/2, -y, z+1/2'
'x+1/2, -y, z+1/2'
'-x, y, z'

loop_
_atom_site_label
_atom_site_type_symbol
_atom_site_fract_x
_atom_site_fract_y
_atom_site_fract_z
_atom_site_U_iso_or_equiv
_atom_site_adp_type
_atom_site_occupancy
_atom_site_symmetry_multiplicity
_atom_site_calc_flag
_atom_site_refinement_flags
U1 U 0.0000 0.26181(4) 0.8640(2) 0.0387(2) Uani 1 2 d S
S1 S 0.0000 0.5745(4) 0.8784(9) 0.0481(15) Uani 1 2 d S
O1 O 0.0400(10) 0.4562(11) 0.879(2) 0.034(4) Uani 0.50 1 d PU
O2 O 0.0000 0.6120(16) 0.979(2) 0.082(6) Uani 1 2 d S
O3 O -0.0633(16) 0.6126(17) 0.760(2) 0.045(6) Uani 0.50 1 d P
N1 N 0.1597(16) 0.3306(15) 0.851(4) 0.040(6) Uani 0.50 1 d PU
N2 N 0.1835(16) 0.2169(15) 0.866(7) 0.046(5) Uani 0.50 1 d PU
F1 F 0.115(2) 0.7565(13) 0.889(3) 0.087(11) Uani 0.50 1 d P
F2 F 0.147(2) 0.629(3) 0.736(3) 0.097(9) Uani 0.50 1 d P
F3 F 0.1960(18) 0.620(2) 0.935(4) 0.134(16) Uani 0.50 1 d P
C1 C 0.2732(18) 0.1693(17) 0.850(4) 0.035(6) Uani 0.50 1 d PU
C2 C 0.3706(13) 0.2265(12) 0.859(3) 0.046(5) Uani 0.50 1 d PGU
C3 C 0.402(2) 0.263(2) 0.973(3) 0.061(13) Uani 0.50 1 d PGU
C4 C 0.498(3) 0.322(2) 0.9859(19) 0.039(7) Uani 1 2 d SGU
C5 C 0.5514(15) 0.3456(14) 0.884(3) 0.066(9) Uani 0.50 1 d PGU
C6 C 0.5203(17) 0.309(2) 0.7691(19) 0.041(10) Uani 0.50 1 d PGU
C7 C 0.4299(18) 0.250(2) 0.756(2) 0.032(7) Uani 0.50 1 d PGU
C8 C 0.2722(13) 0.0408(9) 0.868(3) 0.047(5) Uani 0.50 1 d PGU
C9 C 0.3653(11) -0.0129(13) 0.883(2) 0.046(7) Uani 0.50 1 d PGU
C10 C 0.3702(12) -0.1286(13) 0.880(3) 0.054(8) Uani 0.50 1 d PGU
C11 C 0.2819(15) -0.1907(9) 0.862(4) 0.069(7) Uani 0.50 1 d PGU
C12 C 0.1888(12) -0.1370(12) 0.847(3) 0.057(9) Uani 0.50 1 d PGU
C13 C 0.1839(10) -0.0212(12) 0.850(3) 0.056(7) Uani 0.50 1 d PGU
C14 C 0.129(3) 0.643(3) 0.839(4) 0.066(12) Uani 0.50 1 d PU
C15 C 0.231(3) 0.418(2) 0.825(3) 0.071(11) Uani 0.50 1 d PU
C21 C 0.0293(10) 0.1721(9) 1.0956(12) 0.054(3) Uani 0.50 1 d PG
C22 C -0.0576(11) 0.1136(8) 1.0523(12) 0.054(3) Uani 0.50 1 d PG
C23 C -0.1397(10) 0.1905(10) 1.0436(12) 0.054(3) Uani 0.50 1 d PG
C24 C -0.1035(11) 0.2965(9) 1.0815(12) 0.054(3) Uani 0.50 1 d PG
C25 C 0.0010(11) 0.2852(8) 1.1136(12) 0.054(3) Uani 1 2 d SG
C26 C 0.1335(11) 0.1228(14) 1.1184(18) 0.054(3) Uani 0.50 1 d PG
C27 C -0.0620(15) -0.0089(8) 1.0210(19) 0.054(3) Uani 0.50 1 d PG
C28 C -0.2466(11) 0.1641(15) 1.0014(18) 0.054(3) Uani 0.50 1 d PG
C29 C -0.1652(14) 0.4027(11) 1.0867(18) 0.054(3) Uani 0.50 1 d PG
C30 C 0.0698(14) 0.3772(11) 1.1590(19) 0.054(3) Uani 0.50 1 d PG
C31 C -0.0158(10) 0.2929(9) 0.6163(13) 0.058(3) Uani 0.50 1 d PG
C32 C 0.0347(10) 0.1882(10) 0.6212(13) 0.058(3) Uani 0.50 1 d PG
C33 C -0.0365(11) 0.1074(9) 0.6627(12) 0.058(3) Uani 0.50 1 d PG
C34 C -0.1310(10) 0.1621(10) 0.6835(13) 0.058(3) Uani 0.50 1 d PG
C35 C -0.1182(10) 0.2767(10) 0.6548(14) 0.058(3) Uani 0.50 1 d PG
C36 C 0.0311(14) 0.4021(11) 0.577(2) 0.058(3) Uani 0.50 1 d PG
C37 C 0.1447(11) 0.1667(15) 0.588(2) 0.058(3) Uani 0.50 1 d PG
C38 C -0.0154(16) -0.0151(9) 0.6815(19) 0.058(3) Uani 0.50 1 d PG
C39 C -0.2279(12) 0.1079(15) 0.728(2) 0.058(3) Uani 0.50 1 d PG
C40 C -0.1992(12) 0.3658(13) 0.664(2) 0.058(3) Uani 0.50 1 d PG

loop_
_atom_site_aniso_label
_atom_site_aniso_U_11
_atom_site_aniso_U_22
_atom_site_aniso_U_33
_atom_site_aniso_U_23
_atom_site_aniso_U_13
_atom_site_aniso_U_12
U1 0.0527(4) 0.0304(3) 0.0331(3) 0.0001(11) 0.000 0.000
S1 0.091(4) 0.037(2) 0.016(4) 0.000(3) 0.000 0.000
O1 0.048(7) 0.036(6) 0.019(9) 0.003(7) 0.002(7) -0.004(5)
O2 0.09(2) 0.052(11) 0.109(19) -0.006(10) 0.000 0.000
O3 0.006(12) 0.058(14) 0.071(15) 0.015(10) 0.001(10) -0.011(9)
N1 0.046(10) 0.037(8) 0.038(15) -0.009(12) -0.019(13) -0.007(7)
N2 0.067(11) 0.037(8) 0.033(10) -0.015(18) 0.008(18) -0.015(8)
F1 0.15(2) 0.048(9) 0.06(3) -0.008(10) -0.005(14) -0.031(10)
F2 0.054(19) 0.11(2) 0.12(3) 0.046(18) -0.004(17) 0.000(16)
F3 0.043(14) 0.086(17) 0.27(5) 0.08(2) -0.077(19) -0.043(13)
C1 0.041(9) 0.040(8) 0.024(11) -0.002(8) -0.012(9) 0.004(7)
C2 0.056(9) 0.037(8) 0.045(9) 0.001(10) 0.001(10) 0.009(7)
C3 0.07(2) 0.048(16) 0.065(19) -0.017(13) 0.003(14) 0.042(14)
C4 0.050(14) 0.042(12) 0.027(11) -0.019(10) 0.000 0.000
C5 0.071(15) 0.046(11) 0.082(19) -0.016(14) -0.008(15) 0.002(11)
C6 0.03(2) 0.049(14) 0.041(14) 0.029(11) -0.011(12) 0.021(12)
C7 0.031(14) 0.037(13) 0.028(12) -0.011(10) -0.009(10) 0.025(12)
C8 0.066(13) 0.041(10) 0.035(10) -0.018(17) 0.003(18) -0.004(10)
C9 0.068(14) 0.053(11) 0.018(15) -0.007(10) -0.012(11) 0.013(11)
C10 0.070(14) 0.042(11) 0.052(17) 0.014(13) 0.004(14) 0.005(10)
C11 0.102(16) 0.048(11) 0.058(13) 0.008(19) -0.004(19) 0.010(12)
C12 0.083(16) 0.057(12) 0.032(17) 0.001(13) -0.007(14) -0.002(12)
C13 0.063(11) 0.048(9) 0.058(12) 0.005(9) 0.000(9) 0.000(8)
C14 0.075(18) 0.054(14) 0.07(2) 0.018(15) 0.010(17) -0.018(13)
C15 0.072(17) 0.044(13) 0.10(2) 0.030(13) 0.000(14) 0.007(12)
C21 0.077(8) 0.041(5) 0.043(6) 0.010(4) -0.005(6) -0.002(5)
C22 0.077(8) 0.041(5) 0.043(6) 0.010(4) -0.005(6) -0.002(5)
C23 0.077(8) 0.041(5) 0.043(6) 0.010(4) -0.005(6) -0.002(5)
C24 0.077(8) 0.041(5) 0.043(6) 0.010(4) -0.005(6) -0.002(5)
C25 0.077(8) 0.041(5) 0.043(6) 0.010(4) -0.005(6) -0.002(5)
C26 0.077(8) 0.041(5) 0.043(6) 0.010(4) -0.005(6) -0.002(5)
C27 0.077(8) 0.041(5) 0.043(6) 0.010(4) -0.005(6) -0.002(5)
C28 0.077(8) 0.041(5) 0.043(6) 0.010(4) -0.005(6) -0.002(5)
C29 0.077(8) 0.041(5) 0.043(6) 0.010(4) -0.005(6) -0.002(5)
C30 0.077(8) 0.041(5) 0.043(6) 0.010(4) -0.005(6) -0.002(5)
C31 0.068(8) 0.053(5) 0.053(7) 0.001(5) 0.007(6) -0.009(5)
C32 0.068(8) 0.053(5) 0.053(7) 0.001(5) 0.007(6) -0.009(5)
C33 0.068(8) 0.053(5) 0.053(7) 0.001(5) 0.007(6) -0.009(5)
C34 0.068(8) 0.053(5) 0.053(7) 0.001(5) 0.007(6) -0.009(5)
C35 0.068(8) 0.053(5) 0.053(7) 0.001(5) 0.007(6) -0.009(5)
C36 0.068(8) 0.053(5) 0.053(7) 0.001(5) 0.007(6) -0.009(5)
C37 0.068(8) 0.053(5) 0.053(7) 0.001(5) 0.007(6) -0.009(5)
C38 0.068(8) 0.053(5) 0.053(7) 0.001(5) 0.007(6) -0.009(5)
C39 0.068(8) 0.053(5) 0.053(7) 0.001(5) 0.007(6) -0.009(5)
C40 0.068(8) 0.053(5) 0.053(7) 0.001(5) 0.007(6) -0.009(5)

loop_
_atom_type_symbol
_atom_type_description
_atom_type_scat_dispersion_real
_atom_type_scat_dispersion_imag
_atom_type_scat_source
C C 0.0033 0.0016 'International Tables Vol C Tables 4.2.6.8 and 6.1.1.4'
H H 0.0000 0.0000 'International Tables Vol C Tables 4.2.6.8 and 6.1.1.4'
S S 0.1246 0.1234 'International Tables Vol C Tables 4.2.6.8 and 6.1.1.4'
U U -9.6767 9.6646 'International Tables Vol C Tables 4.2.6.8 and 6.1.1.4'
O O 0.0106 0.0060 'International Tables Vol C Tables 4.2.6.8 and 6.1.1.4'
F F 0.0171 0.0103 'International Tables Vol C Tables 4.2.6.8 and 6.1.1.4'
N N 0.0061 0.0033 'International Tables Vol C Tables 4.2.6.8 and 6.1.1.4'

loop_
_geom_angle_atom_site_label_1
_geom_angle_atom_site_label_2
_geom_angle_atom_site_label_3
_geom_angle
_geom_angle_site_symmetry_1
_geom_angle_site_symmetry_3
N1 U1 N1 136.4(10) . 4
N1 U1 O1 81.5(6) . 4
N1 U1 O1 56.3(6) 4 4
N1 U1 O1 56.3(6) . .
N1 U1 O1 81.5(6) 4 .
O1 U1 O1 25.3(6) 4 .
N1 U1 N2 34.4(7) . .
N1 U1 N2 170.6(11) 4 .
O1 U1 N2 115.2(5) 4 .
O1 U1 N2 89.9(5) . .
N1 U1 N2 170.6(11) . 4
N1 U1 N2 34.4(7) 4 4
O1 U1 N2 89.9(5) 4 4
O1 U1 N2 115.2(5) . 4
N2 U1 N2 154.8(9) . 4
N1 U1 C31 79.5(11) . 4
N1 U1 C31 87.5(11) 4 4
O1 U1 C31 87.4(6) 4 4
O1 U1 C31 85.5(6) . 4
N2 U1 C31 88.1(18) . 4
N2 U1 C31 96.5(18) 4 4
N1 U1 C31 87.5(11) . .
N1 U1 C31 79.5(11) 4 .
O1 U1 C31 85.5(6) 4 .
O1 U1 C31 87.4(6) . .
N2 U1 C31 96.5(18) . .
N2 U1 C31 88.1(18) 4 .
C31 U1 C31 8.7(5) 4 .
N1 U1 C25 91.3(11) . .
N1 U1 C25 91.8(11) 4 .
O1 U1 C25 80.3(6) 4 .
O1 U1 C25 80.2(6) . .
N2 U1 C25 90.4(18) . .
N2 U1 C25 90.9(18) 4 .
C31 U1 C25 165.6(3) 4 .
C31 U1 C25 165.7(3) . .
N1 U1 C35 116.3(11) . .
N1 U1 C35 53.4(11) 4 .
O1 U1 C35 82.7(6) 4 .
O1 U1 C35 96.7(6) . .
N2 U1 C35 124.6(18) . .
N2 U1 C35 58.5(18) 4 .
C31 U1 C35 38.4(5) 4 .
C31 U1 C35 29.82(16) . .
C25 U1 C35 144.9(4) . .
N1 U1 C35 53.4(12) . 4
N1 U1 C35 116.3(11) 4 4
O1 U1 C35 96.7(6) 4 4
O1 U1 C35 82.7(6) . 4
N2 U1 C35 58.5(18) . 4
N2 U1 C35 124.6(18) 4 4
C31 U1 C35 29.8(3) 4 4
C31 U1 C35 38.4(5) . 4
C25 U1 C35 144.4(4) . 4
C35 U1 C35 68.0(5) . 4
N1 U1 C24 63.0(12) . 4
N1 U1 C24 117.0(11) 4 4
O1 U1 C24 84.3(6) 4 4
O1 U1 C24 71.7(6) . 4
N2 U1 C24 63.0(17) . 4
N2 U1 C24 120.1(18) 4 4
C31 U1 C24 142.3(4) 4 4
C31 U1 C24 149.9(4) . 4
C25 U1 C24 29.3(5) . 4
C35 U1 C24 166.9(3) . 4
C35 U1 C24 115.3(4) 4 4
O2 S1 O1 110.4(14) . .
O2 S1 O1 110.4(14) . 4
O1 S1 O1 40.6(10) . 4
O2 S1 O3 129.7(10) . 4
O1 S1 O3 95.3(11) . 4
O1 S1 O3 116.9(13) 4 4
O2 S1 O3 129.7(10) . .
O1 S1 O3 116.9(13) . .
O1 S1 O3 95.3(11) 4 .
O3 S1 O3 62.4(15) 4 .
O2 S1 C14 92.6(15) . 4
O1 S1 C14 134.8(13) . 4
O1 S1 C14 95.6(12) 4 4
O3 S1 C14 98.7(17) 4 4
O3 S1 C14 40.9(16) . 4
O2 S1 C14 92.6(15) . .
O1 S1 C14 95.6(12) . .
O1 S1 C14 134.8(12) 4 .
O3 S1 C14 40.9(16) 4 .
O3 S1 C14 98.7(17) . .
C14 S1 C14 122(2) 4 .
O1 O1 S1 69.7(5) 4 .
O1 O1 U1 77.4(3) 4 .
S1 O1 U1 146.8(8) . .
F2 O3 C14 58(2) 4 4
F2 O3 S1 137(2) 4 .
C14 O3 S1 83(2) 4 .
F2 O3 O3 163.2(18) 4 4
C14 O3 O3 132(2) 4 4
S1 O3 O3 58.8(8) . 4
N2 N1 C15 126(2) . .
N2 N1 U1 81.0(11) . .
C15 N1 U1 152.3(19) . .
C1 N2 N1 127(2) . .
C1 N2 C28 63(3) . 4
N1 N2 C28 123(3) . 4
C1 N2 U1 164(3) . .
N1 N2 U1 64.6(12) . .
C28 N2 U1 122(3) 4 .
C14 F1 C12 122(6) . 1_565
O3 F2 C14 67(3) 4 .
N2 C1 C2 124.8(19) . .
N2 C1 C8 114(2) . .
C2 C1 C8 117.9(17) . .
N2 C1 C39 89(3) . 4
C2 C1 C39 126(3) . 4
C8 C1 C39 69.7(17) . 4
N2 C1 C28 73(4) . 4
C2 C1 C28 98(2) . 4
C8 C1 C28 81(2) . 4
C39 C1 C28 135.0(18) 4 4
C3 C2 C7 120.0 . .
C3 C2 C1 118(3) . .
C7 C2 C1 122(3) . .
C3 C2 C5 56.0 . 4_655
C7 C2 C5 69.0(5) . 4_655
C1 C2 C5 153.5(16) . 4_655
C3 C2 C6 94.5(4) . 4_655
C7 C2 C6 26.5(2) . 4_655
C1 C2 C6 146(3) . 4_655
C5 C2 C6 42.7(6) 4_655 4_655
C4 C3 C2 119.5 . .
C4 C3 C5 52.6(12) . 4_655
C2 C3 C5 75.0(6) . 4_655
C4 C3 C4 0.8(13) . 4_655
C2 C3 C4 119.3(4) . 4_655
C5 C3 C4 52.9(9) 4_655 4_655
C4 C4 C5 119.5(15) 4_655 4_655
C4 C4 C3 150.1(2) 4_655 .
C5 C4 C3 66.2(12) 4_655 .
C4 C4 C5 58.90(6) 4_655 .
C5 C4 C5 60.6(15) 4_655 .
C3 C4 C5 118.1 . .
C4 C4 C3 29.1(14) 4_655 4_655
C5 C4 C3 116.9(11) 4_655 4_655
C3 C4 C3 121.0(12) . 4_655
C5 C4 C3 64.6(4) . 4_655
C4 C5 C5 61(3) 4_655 4_655
C4 C5 C6 124(2) 4_655 .
C5 C5 C6 72.9 4_655 .
C4 C5 C4 2(3) 4_655 .
C5 C5 C4 58.9 4_655 .
C6 C5 C4 122.3 . .
C4 C5 C3 61.1(5) 4_655 4_655
C5 C5 C3 114(2) 4_655 4_655
C6 C5 C3 119.7(3) . 4_655
C4 C5 C3 62.5(19) . 4_655
C4 C5 C6 108(2) 4_655 4_655
C5 C5 C6 54.7(13) 4_655 4_655
C6 C5 C6 18.2(13) . 4_655
C4 C5 C6 106.7(11) . 4_655
C3 C5 C6 123.7(11) 4_655 4_655
C4 C5 C2 104.1(11) 4_655 4_655
C5 C5 C2 125.1(13) 4_655 4_655
C6 C5 C2 77.2(18) . 4_655
C4 C5 C2 105.0(19) . 4_655
C3 C5 C2 49.0(13) 4_655 4_655
C6 C5 C2 89.9(11) 4_655 4_655
C4 C5 C7 125.4(8) 4_655 4_655
C5 C5 C7 97.7(15) 4_655 4_655
C6 C5 C7 32.0(12) . 4_655
C4 C5 C7 125.0(8) . 4_655
C3 C5 C7 91.5(6) 4_655 4_655
C6 C5 C7 47.1(5) 4_655 4_655
C2 C5 C7 45.4(11) 4_655 4_655
C6 C6 C7 132(2) 4_655 4_655
C6 C6 C5 107.1 4_655 .
C7 C6 C5 99.2(11) 4_655 .
C6 C6 C7 31.6 4_655 .
C7 C6 C7 100(2) 4_655 .
C5 C6 C7 120.0 . .
C6 C6 C5 54.7(11) 4_655 4_655
C7 C6 C5 133.6(6) 4_655 4_655
C5 C6 C5 52.3(11) . 4_655
C7 C6 C5 73.8(10) . 4_655
C6 C6 C2 135.7(15) 4_655 4_655
C7 C6 C2 39.4(12) 4_655 4_655
C5 C6 C2 60.1(15) . 4_655
C7 C6 C2 113.7(12) . 4_655
C5 C6 C2 99.6(14) 4_655 4_655
C6 C7 C6 16.5(19) 4_655 .
C6 C7 C2 114.0(8) 4_655 .
C6 C7 C2 120.0 . .
C6 C7 C5 48.9(11) 4_655 4_655
C6 C7 C5 59.1(11) . 4_655
C2 C7 C5 65.6(8) . 4_655
C6 C7 C7 48.1(19) 4_655 4_655
C6 C7 C7 31.6 . 4_655
C2 C7 C7 124.0 . 4_655
C5 C7 C7 82.3(12) 4_655 4_655
C9 C8 C13 120.0 . .
C9 C8 C1 117.9(13) . .
C13 C8 C1 121.3(13) . .
C9 C8 C39 125.7(16) . 4
C13 C8 C39 81.5(11) . 4
C1 C8 C39 57.2(17) . 4
C10 C9 C8 120.0 . .
C9 C10 C11 120.0 . .
C12 C11 C10 120.0 . .
C11 C12 C13 120.0 . .
C11 C12 F1 97.0(15) . 1_545
C13 C12 F1 137.0(16) . 1_545
C12 C13 C8 120.0 . .
F2 C14 O3 56(3) . 4
F2 C14 F3 125(5) . .
O3 C14 F3 152(3) 4 .
F2 C14 F1 121(3) . .
O3 C14 F1 116(3) 4 .
F3 C14 F1 89(3) . .
F2 C14 S1 109(3) . .
O3 C14 S1 55.8(19) 4 .
F3 C14 S1 107(2) . .
F1 C14 S1 102(3) . .
N1 C15 C40 78(3) . 4
C21 C21 C22 113.7(15) 4 4
C21 C21 C22 36.6(3) 4 .
C22 C21 C22 77.0(16) 4 .
C21 C21 C25 74.9(3) 4 .
C22 C21 C25 154.3(4) 4 .
C22 C21 C25 108.0 . .
C21 C21 C26 154.8(3) 4 .
C22 C21 C26 54.9(15) 4 .
C22 C21 C26 126.0 . .
C25 C21 C26 126.0 . .
C21 C21 C23 157.1(5) 4 4
C22 C21 C23 63.3(15) 4 4
C22 C21 C23 133.4(2) . 4
C25 C21 C23 99.07(12) . 4
C26 C21 C23 44.0(3) . 4
C21 C21 C24 123.0(7) 4 4
C22 C21 C24 111.8(17) 4 4
C22 C21 C24 145.1(6) . 4
C25 C21 C24 50.0(7) . 4
C26 C21 C24 81.3(7) . 4
C23 C21 C24 49.5(6) 4 4
C21 C21 U1 82.1(3) 4 .
C22 C21 U1 83.2(5) 4 .
C22 C21 U1 77.0(4) . .
C25 C21 U1 73.8(4) . .
C26 C21 U1 115.3(4) . .
C23 C21 U1 75.1(3) 4 .
C24 C21 U1 71.0(4) 4 .
C21 C22 C26 87.4(8) 4 4
C21 C22 C21 29.7(15) 4 .
C26 C22 C21 113.9(7) 4 .
C21 C22 C23 81.1(14) 4 .
C26 C22 C23 51.0(4) 4 .
C21 C22 C23 108.0 . .
C21 C22 C27 150.5(11) 4 .
C26 C22 C27 101.0(3) 4 .
C21 C22 C27 126.0 . .
C23 C22 C27 126.0 . .
C21 C22 C22 66.3(15) 4 4
C26 C22 C22 143.6(8) 4 4
C21 C22 C22 36.6 . 4
C23 C22 C22 139.2 . 4
C27 C22 C22 92.2 . 4
C21 C22 U1 77.8(7) 4 .
C26 C22 U1 125.9(6) 4 .
C21 C22 U1 73.6(4) . .
C23 C22 U1 75.2(4) . .
C27 C22 U1 117.2(4) . .
C22 C22 U1 74.5(4) 4 .
C26 C23 C22 56.2(12) 4 .
C26 C23 C24 113.4(6) 4 .
C22 C23 C24 108.0 . .
C26 C23 C28 97.8(13) 4 .
C22 C23 C28 126.0 . .
C24 C23 C28 126.0 . .
C26 C23 C21 65.2(12) 4 4
C22 C23 C21 35.60(16) . 4
C24 C23 C21 73.22(16) . 4
C28 C23 C21 159.6(2) . 4
C26 C23 U1 131.5(14) 4 .
C22 C23 U1 75.6(4) . .
C24 C23 U1 73.5(4) . .
C28 C23 U1 116.9(4) . .
C21 C23 U1 72.4(7) 4 .
C30 C24 C25 66.4(14) 4 .
C30 C24 C23 158.11(14) 4 .
C25 C24 C23 108.0 . .
C30 C24 C29 63.3(12) 4 .
C25 C24 C29 126.0 . .
C23 C24 C29 126.0 . .
C30 C24 C21 111.3(15) 4 4
C25 C24 C21 51.3(7) . 4
C23 C24 C21 57.3(6) . 4
C29 C24 C21 172.84(16) . 4
C30 C24 U1 118.9(12) 4 .
C25 C24 U1 74.2(4) . .
C23 C24 U1 77.1(4) . .
C29 C24 U1 114.9(4) . .
C21 C24 U1 71.5(5) 4 .
C21 C25 C24 77.8(10) 4 .
C21 C25 C21 31.3(10) 4 .
C24 C25 C21 108.0 . .
C21 C25 C24 109.0(10) 4 4
C24 C25 C24 148.9(3) . 4
C21 C25 C24 78.83(9) . 4
C21 C25 C30 124.3(17) 4 4
C24 C25 C30 54.9(10) . 4
C21 C25 C30 153.6(9) . 4
C24 C25 C30 126.7(10) 4 4
C21 C25 C30 155.1(9) 4 .
C24 C25 C30 126.0 . .
C21 C25 C30 126.0 . .
C24 C25 C30 55.74(8) 4 .
C30 C25 C30 74.1(11) 4 .
C21 C25 U1 76.3(4) 4 .
C24 C25 U1 76.0(4) . .
C21 C25 U1 76.4(4) . .
C24 C25 U1 76.3(3) 4 .
C30 C25 U1 113.3(6) 4 .
C30 C25 U1 113.9(4) . .
C23 C26 C22 72.8(7) 4 4
C23 C26 C21 70.8(13) 4 .
C22 C26 C21 37.8(6) 4 .
C22 C27 C27 87.8 . 4
C23 C28 C1 118.8(11) . 4
C23 C28 N2 75.6(14) . 4
C1 C28 N2 44.1(16) 4 4
C24 C29 C30 53.57(7) . 4
C24 C30 C25 57.9(11) 4 .
C24 C30 C29 63.1(8) 4 4
C25 C30 C29 118.0(3) . 4
C24 C30 C30 109.0(11) 4 4
C25 C30 C30 53.3 . 4
C29 C30 C30 145.8(8) 4 4
C31 C31 C32 101.2(11) 4 4
C31 C31 C36 98.3(13) 4 4
C32 C31 C36 155.1(18) 4 4
C31 C31 C32 62.2(4) 4 .
C32 C31 C32 39.0(11) 4 .
C36 C31 C32 155.5(12) 4 .
C31 C31 C35 160.9(4) 4 .
C32 C31 C35 70.8(10) 4 .
C36 C31 C35 94.8(15) 4 .
C32 C31 C35 108.0 . .
C31 C31 C36 66.0(4) 4 .
C32 C31 C36 160.3(7) 4 .
C36 C31 C36 32.3(15) 4 .
C32 C31 C36 126.0 . .
C35 C31 C36 126.0 . .
C31 C31 C35 14.8(5) 4 4
C32 C31 C35 94.2(10) 4 4
C36 C31 C35 108.1(16) 4 4
C32 C31 C35 56.38(7) . 4
C35 C31 C35 146.1(2) . 4
C36 C31 C35 76.40(15) . 4
C31 C31 U1 85.7(3) 4 .
C32 C31 U1 80.8(4) 4 .
C36 C31 U1 116.3(4) 4 .
C32 C31 U1 78.9(4) . .
C35 C31 U1 76.1(5) . .
C36 C31 U1 111.6(4) . .
C35 C31 U1 71.5(4) 4 .
C32 C32 C33 91.2(16) 4 4
C32 C32 C31 78.8(12) 4 4
C33 C32 C31 155.4(10) 4 4
C32 C32 C31 62.2 4 .
C33 C32 C31 145.7(12) 4 .
C31 C32 C31 16.6(12) 4 .
C32 C32 C33 48.9 4 .
C33 C32 C33 42.3(16) 4 .
C31 C32 C33 123.7(11) 4 .
C31 C32 C33 108.0 . .
C32 C32 C34 149.2(5) 4 4
C33 C32 C34 65.9(11) 4 4
C31 C32 C34 113.2(11) 4 4
C31 C32 C34 127.35(7) . 4
C33 C32 C34 105.6(4) . 4
C32 C32 C37 162.8 4 .
C33 C32 C37 85.8(15) 4 .
C31 C32 C37 110.0(11) 4 .
C31 C32 C37 126.0 . .
C33 C32 C37 126.0 . .
C34 C32 C37 41.8(5) 4 .
C32 C32 C35 134.2(7) 4 4
C33 C32 C35 119.8(15) 4 4
C31 C32 C35 58.8(6) 4 4
C31 C32 C35 74.7(6) . 4
C33 C32 C35 147.65(12) . 4
C34 C32 C35 55.6(7) 4 4
C37 C32 C35 60.4(6) . 4
C32 C32 U1 80.8(4) 4 .
C33 C32 U1 83.5(5) 4 .
C31 C32 U1 72.8(5) 4 .
C31 C32 U1 71.7(4) . .
C33 C32 U1 78.8(4) . .
C34 C32 U1 76.6(4) 4 .
C37 C32 U1 115.6(4) . .
C35 C32 U1 71.4(4) 4 .
C33 C33 C32 88.8(13) 4 4
C33 C33 C34 150.7 4 .
C32 C33 C34 70.7(12) 4 .
C33 C33 C32 48.9 4 .
C32 C33 C32 39.8(13) 4 .
C34 C33 C32 108.0 . .
C33 C33 C38 79.4 4 .
C32 C33 C38 159.2(8) 4 .
C34 C33 C38 126.0 . .
C32 C33 C38 126.0 . .
C33 C33 C38 65.4(13) 4 4
C32 C33 C38 149(2) 4 4
C34 C33 C38 139.4(13) . 4
C32 C33 C38 112.4(13) . 4
C38 C33 C38 14.0(13) . 4
C33 C33 C37 142.6(5) 4 4
C32 C33 C37 57.5(8) 4 4
C34 C33 C37 36.5(3) . 4
C32 C33 C37 95.9(5) . 4
C38 C33 C37 126.5(3) . 4
C38 C33 C37 138.3(13) 4 4
C33 C33 U1 80.6(4) 4 .
C32 C33 U1 75.1(4) 4 .
C34 C33 U1 74.2(4) . .
C32 C33 U1 72.6(4) . .
C38 C33 U1 119.0(4) . .
C38 C33 U1 114.1(7) 4 .
C37 C33 U1 102.9(4) 4 .
C37 C34 C33 90.8(13) 4 .
C37 C34 C35 75.7(2) 4 .
C33 C34 C35 108.0 . .
C37 C34 C32 71.2(10) 4 4
C33 C34 C32 43.5(4) . 4
C35 C34 C32 65.8(3) . 4
C37 C34 C39 101.5(13) 4 .
C33 C34 C39 126.0 . .
C35 C34 C39 126.0 . .
C32 C34 C39 165.1 4 .
C37 C34 U1 139.1(11) 4 .
C33 C34 U1 77.4(4) . .
C35 C34 U1 71.3(4) . .
C32 C34 U1 73.7(6) 4 .
C39 C34 U1 117.3(4) . .
C34 C35 C31 108.0 . .
C34 C35 C40 126.0 . .
C31 C35 C40 126.0 . .
C34 C35 C37 41.68(8) . 4
C31 C35 C37 100.8(9) . 4
C40 C35 C37 118.4(9) . 4
C34 C35 C32 58.6(5) . 4
C31 C35 C32 50.4(6) . 4
C40 C35 C32 170.06(10) . 4
C37 C35 C32 57.9(4) 4 4
C34 C35 C31 105.57(17) . 4
C31 C35 C31 4.3(3) . 4
C40 C35 C31 128.31(16) . 4
C37 C35 C31 101.4(9) 4 4
C32 C35 C31 48.9(7) 4 4
C34 C35 C36 149.2(7) . 4
C31 C35 C36 42.1(8) . 4
C40 C35 C36 84.3(8) . 4
C37 C35 C36 123.2(6) 4 4
C32 C35 C36 90.6(11) 4 4
C31 C35 C36 45.1(6) 4 4
C34 C35 U1 79.6(4) . .
C31 C35 U1 74.1(4) . .
C40 C35 U1 112.7(4) . .
C37 C35 U1 117.4(6) 4 .
C32 C35 U1 76.1(6) 4 .
C31 C35 U1 70.0(5) 4 .
C36 C35 U1 94.5(7) 4 .
C36 C36 C31 81.7(11) 4 4
C36 C36 C31 66.0 4 .
C31 C36 C31 15.8(11) 4 .
C36 C36 C35 123.5(6) 4 4
C31 C36 C35 43.1(5) 4 4
C31 C36 C35 58.5(6) . 4
C34 C37 C32 67.0(13) 4 .
C34 C37 C35 62.7(3) 4 4
C32 C37 C35 61.7(9) . 4
C34 C37 C33 52.7(9) 4 4
C32 C37 C33 36.7(5) . 4
C35 C37 C33 86.8(8) 4 4
C34 C37 C39 47.3(7) 4 4
C32 C37 C39 113.2(7) . 4
C35 C37 C39 93.4(4) 4 4
C33 C37 C39 86.6(3) 4 4
C38 C38 C33 100.6 4 .
C38 C38 C33 65.4(9) 4 4
C33 C38 C33 35.1(9) . 4
C34 C39 C1 112.1(11) . 4
C34 C39 C8 136.9(12) . 4
C1 C39 C8 53.0(12) 4 4
C34 C39 C37 31.2(6) . 4
C1 C39 C37 131.5(11) 4 4
C8 C39 C37 165.4(14) 4 4
C35 C40 C15 116.2(13) . 4

loop_
_geom_bond_atom_site_label_1
_geom_bond_atom_site_label_2
_geom_bond_distance
_geom_bond_site_symmetry_2
U1 N1 2.25(2) .
U1 N1 2.25(2) 4
U1 O1 2.395(14) 4
U1 O1 2.395(14) .
U1 N2 2.46(2) .
U1 N2 2.46(2) 4
U1 C31 2.747(15) 4
U1 C31 2.747(15) .
U1 C25 2.750(14) .
U1 C35 2.771(15) .
U1 C35 2.77(2) 4
U1 C24 2.773(19) 4
S1 O2 1.19(2) .
S1 O1 1.513(14) .
S1 O1 1.513(14) 4
S1 O3 1.60(2) 4
S1 O3 1.60(2) .
S1 C14 1.93(4) 4
S1 C14 1.93(4) .
O1 O1 1.05(3) 4
O3 F2 1.14(3) 4
O3 C14 1.27(5) 4
O3 O3 1.66(4) 4
N1 N2 1.41(3) .
N1 C15 1.43(4) .
N2 C1 1.32(3) .
N2 C28 1.81(7) 4
F1 C14 1.48(4) .
F1 C12 1.67(10) 1_565
F2 O3 1.14(3) 4
F2 C14 1.17(5) .
F3 C14 1.40(5) .
C1 C2 1.45(3) .
C1 C8 1.55(2) .
C1 C39 1.63(4) 4
C1 C28 1.70(5) 4
C2 C3 1.3900 .
C2 C7 1.3900 .
C2 C5 1.78(2) 4_655
C2 C6 2.00(3) 4_655
C3 C4 1.4596 .
C3 C5 1.526(16) 4_655
C3 C4 1.50(6) 4_655
C4 C4 0.04(7) 4_655
C4 C5 1.325(19) 4_655
C4 C5 1.3469 .
C4 C3 1.50(5) 4_655
C5 C4 1.32(3) 4_655
C5 C5 1.35(4) 4_655
C5 C6 1.3900 .
C5 C3 1.53(3) 4_655
C5 C6 1.63(3) 4_655
C5 C2 1.78(3) 4_655
C5 C7 1.822(6) 4_655
C6 C6 0.53(4) 4_655
C6 C7 0.98(3) 4_655
C6 C7 1.3900 .
C6 C5 1.63(2) 4_655
C6 C2 2.00(4) 4_655
C7 C6 0.98(3) 4_655
C7 C5 1.822(5) 4_655
C7 C7 1.84(5) 4_655
C8 C9 1.3900 .
C8 C13 1.3900 .
C8 C39 1.82(4) 4
C9 C10 1.3900 .
C10 C11 1.3900 .
C11 C12 1.3900 .
C12 C13 1.3900 .
C12 F1 1.67(3) 1_545
C14 O3 1.27(5) 4
C15 C40 1.92(4) 4
C21 C21 0.77(3) 4
C21 C22 0.925(11) 4
C21 C22 1.4200 .
C21 C25 1.4198 .
C21 C26 1.5095 .
C21 C23 1.57(2) 4
C21 C24 1.788(15) 4
C22 C21 0.925(11) 4
C22 C26 1.24(2) 4
C22 C23 1.4200 .
C22 C27 1.5095 .
C22 C22 1.51(3) 4
C23 C26 1.156(2) 4
C23 C24 1.4200 .
C23 C28 1.5095 .
C23 C21 1.57(2) 4
C24 C30 1.362(12) 4
C24 C25 1.4207 .
C24 C29 1.5095 .
C24 C21 1.788(15) 4
C25 C21 1.427(8) 4
C25 C24 1.40(3) 4
C25 C30 1.52(2) 4
C25 C30 1.5090 .
C26 C23 1.1561(19) 4
C26 C22 1.24(2) 4
C27 C27 1.63(4) 4
C28 C1 1.70(4) 4
C28 N2 1.81(7) 4
C29 C30 1.51(3) 4
C30 C24 1.362(9) 4
C30 C29 1.51(3) 4
C30 C30 1.83(4) 4
C31 C31 0.41(3) 4
C31 C32 1.280(5) 4
C31 C36 1.393(5) 4
C31 C32 1.4200 .
C31 C35 1.4200 .
C31 C36 1.5095 .
C31 C35 1.82(2) 4
C32 C32 0.91(2) 4
C32 C33 1.0710 4
C32 C31 1.280(7) 4
C32 C33 1.4200 .
C32 C34 1.47(2) 4
C32 C37 1.5095 .
C32 C35 1.568(18) 4
C33 C33 0.96(3) 4
C33 C32 1.0710 4
C33 C34 1.4200 .
C33 C38 1.5095 .
C33 C38 1.632(17) 4
C33 C37 1.79(2) 4
C34 C37 1.063(5) 4
C34 C35 1.4200 .
C34 C32 1.47(2) 4
C34 C39 1.5095 .
C35 C40 1.5095 .
C35 C37 1.549(6) 4
C35 C32 1.568(17) 4
C35 C31 1.82(3) 4
C35 C36 2.07(2) 4
C36 C36 0.82(4) 4
C36 C31 1.393(4) 4
C36 C35 2.071(14) 4
C37 C34 1.063(4) 4
C37 C35 1.549(6) 4
C37 C33 1.79(2) 4
C37 C39 2.011(17) 4
C38 C38 0.40(4) 4
C38 C33 1.632(12) 4
C39 C1 1.63(4) 4
C39 C8 1.82(3) 4
C39 C37 2.011(15) 4
C40 C15 1.92(4) 4
